data_7155851
loop_
_publ_author_name
'Xu, Jianfeng'
'Yuan, Shiru'
'Peng, Jingyi'
'Miao, Maozhong'
'Chen, Zhengkai'
'Ren, Hongjun'

_publ_section_title
;
 Base-Mediated Diastereoselective [4+3] Annulation of in situ Generated
 ortho-Quinone Methides with C,N-Cyclic Azomethine Imines
;
_journal_name_full 'Org. Biomol. Chem.'
_journal_paper_doi 10.1039/C7OB01783A
_journal_year 2017
_chemical_formula_moiety 'C29 H23 Cl N2 O2'
_chemical_formula_sum 'C29 H23 Cl N2 O2'
_chemical_formula_weight 466.94
_space_group_crystal_system triclinic
_space_group_IT_number 2
_space_group_name_Hall '-P 1'
_space_group_name_H-M_alt 'P -1'
_symmetry_space_group_name_Hall '-P 1'
_symmetry_space_group_name_H-M 'P -1'
_atom_sites_solution_hydrogens geom
_atom_sites_solution_primary direct
_audit_creation_date 2017-04-26
_audit_creation_method
;
Olex2 1.2
(compiled 2017.03.28 svn.r3405 for OlexSys, GUI svn.r5335)
;
_audit_update_record
;
2017-05-31 deposited with the CCDC.
2017-08-29 downloaded from the CCDC.
;
_cell_angle_alpha 92.638(7)
_cell_angle_beta 99.870(8)
_cell_angle_gamma 105.055(8)
_cell_formula_units_Z 2
_cell_length_a 8.8691(9)
_cell_length_b 11.1836(9)
_cell_length_c 12.6245(12)
_cell_measurement_reflns_used 1927
_cell_measurement_temperature 293(2)
_cell_measurement_theta_max 29.2352
_cell_measurement_theta_min 3.2842
_cell_volume 1185.9(2)
_computing_cell_refinement
;
CrysAlisPro, Agilent Technologies,
Version 1.171.35.11 (release 16-05-2011 CrysAlis171 .NET)
(compiled May 16 2011,17:55:39)
;
_computing_data_collection
;
CrysAlisPro, Agilent Technologies,
Version 1.171.35.11 (release 16-05-2011 CrysAlis171 .NET)
(compiled May 16 2011,17:55:39)
;
_computing_data_reduction
;
CrysAlisPro, Agilent Technologies,
Version 1.171.35.11 (release 16-05-2011 CrysAlis171 .NET)
(compiled May 16 2011,17:55:39)
;
_computing_molecular_graphics 'Olex2 (Dolomanov et al., 2009)'
_computing_publication_material 'Olex2 (Dolomanov et al., 2009)'
_computing_structure_refinement 'ShelXL (Sheldrick, 2015)'
_computing_structure_solution 'ShelXS (Sheldrick, 2008)'
_diffrn_ambient_temperature 293.15
_diffrn_detector_area_resol_mean 10.3592
_diffrn_measured_fraction_theta_full 0.994
_diffrn_measured_fraction_theta_max 0.994
_diffrn_measurement_details
;
#__ type_ start__ end____ width___ exp.time_
  1 omega  -69.00   21.00   1.0000    5.0000
omega____ theta____ kappa____ phi______ frames
    -      -11.4683  -77.0000   30.0000 90

#__ type_ start__ end____ width___ exp.time_
  2 omega  -16.00   86.00   1.0000    5.0000
omega____ theta____ kappa____ phi______ frames
    -       11.7808   52.0000  -55.0000 102

#__ type_ start__ end____ width___ exp.time_
  3 omega  -64.00   20.00   1.0000    5.0000
omega____ theta____ kappa____ phi______ frames
    -       11.7808  -38.0000  150.0000 84
;
_diffrn_measurement_device_type 'Xcalibur, Atlas, Gemini ultra'
_diffrn_measurement_method '\w scans'
_diffrn_orient_matrix_UB_11 0.0012466000
_diffrn_orient_matrix_UB_12 -0.0568412000
_diffrn_orient_matrix_UB_13 0.0223719000
_diffrn_orient_matrix_UB_21 -0.0787425000
_diffrn_orient_matrix_UB_22 -0.0274758000
_diffrn_orient_matrix_UB_23 -0.0283783000
_diffrn_orient_matrix_UB_31 0.0302303000
_diffrn_orient_matrix_UB_32 -0.0191591000
_diffrn_orient_matrix_UB_33 -0.0444537000
_diffrn_radiation_monochromator graphite
_diffrn_radiation_type MoK\a
_diffrn_radiation_wavelength 0.71073
_diffrn_reflns_av_R_equivalents 0.0378
_diffrn_reflns_av_unetI/netI 0.0535
_diffrn_reflns_Laue_measured_fraction_full 0.994
_diffrn_reflns_Laue_measured_fraction_max 0.994
_diffrn_reflns_limit_h_max 8
_diffrn_reflns_limit_h_min -10
_diffrn_reflns_limit_k_max 13
_diffrn_reflns_limit_k_min -12
_diffrn_reflns_limit_l_max 15
_diffrn_reflns_limit_l_min -15
_diffrn_reflns_number 7390
_diffrn_reflns_point_group_measured_fraction_full 0.994
_diffrn_reflns_point_group_measured_fraction_max 0.994
_diffrn_reflns_theta_full 25.242
_diffrn_reflns_theta_max 25.349
_diffrn_reflns_theta_min 3.291
_diffrn_source 'Enhance (Mo) X-ray Source'
_exptl_absorpt_coefficient_mu 0.191
_exptl_absorpt_correction_T_max 1.00000
_exptl_absorpt_correction_T_min 0.80617
_exptl_absorpt_correction_type multi-scan
_exptl_absorpt_process_details
;
CrysAlisPro, Agilent Technologies,
Version 1.171.35.11 (release 16-05-2011 CrysAlis171 .NET)
(compiled May 16 2011,17:55:39)
Empirical absorption correction using spherical harmonics,
 implemented in SCALE3 ABSPACK scaling algorithm.
;
_exptl_crystal_colour colourless
_exptl_crystal_colour_primary colourless
_exptl_crystal_density_diffrn 1.308
_exptl_crystal_description plate
_exptl_crystal_F_000 488
_exptl_crystal_size_max 0.43
_exptl_crystal_size_mid 0.32
_exptl_crystal_size_min 0.16
_refine_diff_density_max 0.195
_refine_diff_density_min -0.470
_refine_diff_density_rms 0.046
_refine_ls_extinction_method none
_refine_ls_goodness_of_fit_ref 1.070
_refine_ls_hydrogen_treatment constr
_refine_ls_matrix_type full
_refine_ls_number_parameters 307
_refine_ls_number_reflns 4314
_refine_ls_number_restraints 0
_refine_ls_restrained_S_all 1.070
_refine_ls_R_factor_all 0.0866
_refine_ls_R_factor_gt 0.0588
_refine_ls_shift/su_max 0.000
_refine_ls_shift/su_mean 0.000
_refine_ls_structure_factor_coef Fsqd
_refine_ls_weighting_details 'w=1/[\s^2^(Fo^2^)+(0.0846P)^2^+0.1198P] where P=(Fo^2^+2Fc^2^)/3'
_refine_ls_weighting_scheme calc
_refine_ls_wR_factor_gt 0.1557
_refine_ls_wR_factor_ref 0.1817
_reflns_Friedel_coverage 0.000
_reflns_number_gt 2935
_reflns_number_total 4314
_reflns_threshold_expression 'I > 2\s(I)'
_cod_data_source_file c7ob01783a2.cif
_cod_data_source_block 170426_ysr_4_44
_cod_database_code 7155851
_shelx_shelxl_version_number 2016/6
_chemical_oxdiff_formula 'c10 h10 n2 o8 cl1'
_shelx_space_group_comment
;
The symmetry employed for this shelxl refinement is uniquely defined
by the following loop, which should always be used as a source of
symmetry information in preference to the above space-group names.
They are only intended as comments.
;
_shelx_estimated_absorpt_t_max 0.970
_shelx_estimated_absorpt_t_min 0.923
_reflns_odcompleteness_completeness 99.46
_reflns_odcompleteness_iscentric 1
_reflns_odcompleteness_theta 26.32
_olex2_refinement_description
;
1. Fixed Uiso
 At 1.2 times of:
  All C(H) groups, All C(H,H) groups
2.a Ternary CH refined with riding coordinates:
 C7(H7), C8(H8)
2.b Secondary CH2 refined with riding coordinates:
 C11(H11A,H11B), C12(H12A,H12B)
2.c Aromatic/amide H refined with riding coordinates:
 C1(H1), C2(H2), C3(H3), C4(H4), C13(H13), C14(H14), C15(H15), C16(H16),
 C18(H18), C19(H19), C21(H21), C22(H22), C25(H25), C26(H26), C27(H27), C28(H28),
  C29(H29)
;
_olex2_submission_special_instructions 'No special instructions were received'

loop_
_space_group_symop_operation_xyz
'x, y, z'
'-x, -y, -z'

loop_
_atom_site_label
_atom_site_type_symbol
_atom_site_fract_x
_atom_site_fract_y
_atom_site_fract_z
_atom_site_U_iso_or_equiv
_atom_site_adp_type
_atom_site_occupancy
_atom_site_site_symmetry_order
_atom_site_calc_flag
_atom_site_refinement_flags_posn
Cl1 Cl 0.37137(12) -0.44356(8) 0.81883(8) 0.0886(4) Uani 1 1 d .
O1 O 0.3971(2) 0.18011(15) 0.87183(13) 0.0493(5) Uani 1 1 d .
O2 O -0.0172(2) 0.11799(17) 0.57406(15) 0.0544(5) Uani 1 1 d .
N1 N 0.2168(2) 0.08635(17) 0.65111(16) 0.0389(5) Uani 1 1 d .
N2 N 0.3796(2) 0.14644(17) 0.67817(15) 0.0380(5) Uani 1 1 d .
C1 C -0.0350(4) 0.0633(3) 0.8461(3) 0.0630(8) Uani 1 1 d .
H1 H -0.121633 0.009078 0.800439 0.076 Uiso 1 1 calc R
C2 C -0.0611(5) 0.1240(4) 0.9329(3) 0.0795(10) Uani 1 1 d .
H2 H -0.163628 0.112929 0.946055 0.095 Uiso 1 1 calc R
C3 C 0.0661(5) 0.2022(3) 1.0012(3) 0.0825(12) Uani 1 1 d .
H3 H 0.049542 0.242379 1.062523 0.099 Uiso 1 1 calc R
C4 C 0.2191(4) 0.2232(3) 0.9813(3) 0.0697(9) Uani 1 1 d .
H4 H 0.304605 0.277340 1.028020 0.084 Uiso 1 1 calc R
C5 C 0.2418(4) 0.1610(2) 0.8895(2) 0.0522(7) Uani 1 1 d .
C6 C 0.1136(3) 0.0776(2) 0.8219(2) 0.0464(6) Uani 1 1 d .
C7 C 0.1351(3) 0.0052(2) 0.7248(2) 0.0427(6) Uani 1 1 d .
H7 H 0.027313 -0.033135 0.684081 0.051 Uiso 1 1 calc R
C8 C 0.4263(3) 0.2330(2) 0.77133(19) 0.0412(6) Uani 1 1 d .
H8 H 0.366765 0.295293 0.759488 0.049 Uiso 1 1 calc R
C9 C 0.6002(3) 0.2995(2) 0.7894(2) 0.0458(6) Uani 1 1 d .
C10 C 0.6987(3) 0.2692(2) 0.7250(2) 0.0506(7) Uani 1 1 d .
C11 C 0.6360(3) 0.1633(3) 0.6367(2) 0.0562(7) Uani 1 1 d .
H11A H 0.610321 0.195838 0.567980 0.067 Uiso 1 1 calc R
H11B H 0.717264 0.120737 0.631707 0.067 Uiso 1 1 calc R
C12 C 0.4895(3) 0.0727(2) 0.6598(2) 0.0460(6) Uani 1 1 d .
H12A H 0.441524 0.010327 0.599024 0.055 Uiso 1 1 calc R
H12B H 0.516263 0.031130 0.723277 0.055 Uiso 1 1 calc R
C13 C 0.8592(3) 0.3364(3) 0.7449(3) 0.0681(9) Uani 1 1 d .
H13 H 0.927673 0.316946 0.702924 0.082 Uiso 1 1 calc R
C14 C 0.9157(4) 0.4321(3) 0.8275(3) 0.0808(11) Uani 1 1 d .
H14 H 1.021584 0.478423 0.838767 0.097 Uiso 1 1 calc R
C15 C 0.8194(4) 0.4592(3) 0.8919(3) 0.0751(10) Uani 1 1 d .
H15 H 0.859667 0.521781 0.948583 0.090 Uiso 1 1 calc R
C16 C 0.6616(3) 0.3936(2) 0.8730(2) 0.0593(8) Uani 1 1 d .
H16 H 0.595230 0.412499 0.916945 0.071 Uiso 1 1 calc R
C17 C 0.2063(3) -0.1027(2) 0.7501(2) 0.0423(6) Uani 1 1 d .
C18 C 0.1842(3) -0.1956(2) 0.6692(2) 0.0584(8) Uani 1 1 d .
H18 H 0.134099 -0.187956 0.599852 0.070 Uiso 1 1 calc R
C19 C 0.2357(4) -0.3005(3) 0.6897(3) 0.0626(8) Uani 1 1 d .
H19 H 0.219661 -0.363342 0.634693 0.075 Uiso 1 1 calc R
C20 C 0.3108(3) -0.3107(2) 0.7920(2) 0.0540(7) Uani 1 1 d .
C21 C 0.3384(4) -0.2184(3) 0.8732(2) 0.0573(7) Uani 1 1 d .
H21 H 0.391629 -0.225391 0.941835 0.069 Uiso 1 1 calc R
C22 C 0.2861(3) -0.1146(2) 0.8519(2) 0.0511(7) Uani 1 1 d .
H22 H 0.304782 -0.051242 0.906872 0.061 Uiso 1 1 calc R
C23 C 0.1264(3) 0.1409(2) 0.58068(19) 0.0399(6) Uani 1 1 d .
C24 C 0.2092(3) 0.2289(2) 0.5100(2) 0.0452(6) Uani 1 1 d .
C25 C 0.1964(4) 0.3488(3) 0.5136(3) 0.0725(9) Uani 1 1 d .
H25 H 0.144912 0.376123 0.564215 0.087 Uiso 1 1 calc R
C26 C 0.2588(6) 0.4282(4) 0.4435(4) 0.1032(13) Uani 1 1 d .
H26 H 0.251805 0.509724 0.448372 0.124 Uiso 1 1 calc R
C27 C 0.3303(5) 0.3908(4) 0.3674(4) 0.0989(13) Uani 1 1 d .
H27 H 0.370830 0.445260 0.319243 0.119 Uiso 1 1 calc R
C28 C 0.3423(4) 0.2714(4) 0.3620(3) 0.0871(11) Uani 1 1 d .
H28 H 0.390704 0.244547 0.309256 0.104 Uiso 1 1 calc R
C29 C 0.2837(4) 0.1896(3) 0.4339(2) 0.0638(8) Uani 1 1 d .
H29 H 0.294750 0.109104 0.430578 0.077 Uiso 1 1 calc R

loop_
_atom_site_aniso_label
_atom_site_aniso_U_11
_atom_site_aniso_U_22
_atom_site_aniso_U_33
_atom_site_aniso_U_23
_atom_site_aniso_U_13
_atom_site_aniso_U_12
Cl1 0.1172(8) 0.0695(6) 0.0974(7) 0.0184(5) 0.0189(6) 0.0567(5)
O1 0.0614(12) 0.0513(10) 0.0389(10) 0.0111(8) 0.0096(8) 0.0207(8)
O2 0.0388(10) 0.0684(12) 0.0636(12) 0.0287(9) 0.0124(8) 0.0224(8)
N1 0.0349(11) 0.0426(11) 0.0411(11) 0.0139(9) 0.0068(8) 0.0126(8)
N2 0.0316(10) 0.0449(11) 0.0387(11) 0.0077(9) 0.0054(8) 0.0128(8)
C1 0.0643(19) 0.0666(18) 0.079(2) 0.0367(16) 0.0396(16) 0.0318(15)
C2 0.091(3) 0.082(2) 0.096(3) 0.039(2) 0.058(2) 0.046(2)
C3 0.132(3) 0.072(2) 0.083(3) 0.029(2) 0.075(3) 0.057(2)
C4 0.105(3) 0.0587(17) 0.0605(19) 0.0141(15) 0.0367(18) 0.0334(16)
C5 0.0730(19) 0.0500(15) 0.0527(16) 0.0219(13) 0.0318(14) 0.0347(13)
C6 0.0528(16) 0.0454(14) 0.0515(16) 0.0230(12) 0.0177(13) 0.0237(12)
C7 0.0384(13) 0.0454(14) 0.0485(15) 0.0196(12) 0.0113(11) 0.0143(10)
C8 0.0486(14) 0.0402(13) 0.0394(14) 0.0084(11) 0.0062(11) 0.0211(11)
C9 0.0453(14) 0.0402(13) 0.0507(15) 0.0108(12) -0.0019(12) 0.0154(11)
C10 0.0417(14) 0.0468(14) 0.0624(17) 0.0192(13) 0.0047(12) 0.0116(11)
C11 0.0445(15) 0.0639(17) 0.0649(19) 0.0073(15) 0.0181(13) 0.0178(13)
C12 0.0437(14) 0.0451(14) 0.0523(16) 0.0006(12) 0.0085(11) 0.0182(11)
C13 0.0405(16) 0.0689(19) 0.093(2) 0.0256(18) 0.0092(15) 0.0104(14)
C14 0.0511(19) 0.065(2) 0.105(3) 0.024(2) -0.0156(19) -0.0048(15)
C15 0.070(2) 0.0543(18) 0.084(2) 0.0019(17) -0.0182(18) 0.0088(16)
C16 0.0655(18) 0.0465(15) 0.0595(18) 0.0037(14) -0.0098(14) 0.0183(13)
C17 0.0393(13) 0.0423(13) 0.0499(15) 0.0172(12) 0.0129(11) 0.0140(10)
C18 0.0653(18) 0.0531(16) 0.0518(17) 0.0031(14) -0.0064(14) 0.0189(13)
C19 0.073(2) 0.0469(16) 0.0637(19) -0.0016(14) -0.0014(15) 0.0201(14)
C20 0.0576(17) 0.0492(15) 0.0626(19) 0.0173(14) 0.0131(14) 0.0246(12)
C21 0.0758(19) 0.0625(17) 0.0463(16) 0.0199(14) 0.0140(14) 0.0371(14)
C22 0.0704(18) 0.0498(15) 0.0423(15) 0.0138(12) 0.0139(13) 0.0288(13)
C23 0.0423(15) 0.0421(13) 0.0394(13) 0.0099(11) 0.0074(10) 0.0178(10)
C24 0.0395(13) 0.0536(15) 0.0399(14) 0.0154(12) 0.0005(11) 0.0106(11)
C25 0.095(2) 0.0574(18) 0.073(2) 0.0222(16) 0.0260(18) 0.0245(16)
C26 0.143(4) 0.067(2) 0.103(3) 0.047(2) 0.036(3) 0.021(2)
C27 0.112(3) 0.096(3) 0.086(3) 0.053(2) 0.028(2) 0.010(2)
C28 0.081(2) 0.125(3) 0.060(2) 0.028(2) 0.0307(18) 0.021(2)
C29 0.0648(19) 0.075(2) 0.0564(18) 0.0193(15) 0.0224(15) 0.0190(15)

loop_
_atom_type_symbol
_atom_type_description
_atom_type_scat_dispersion_real
_atom_type_scat_dispersion_imag
_atom_type_scat_source
C C 0.0033 0.0016 'International Tables Vol C Tables 4.2.6.8 and 6.1.1.4'
H H 0.0000 0.0000 'International Tables Vol C Tables 4.2.6.8 and 6.1.1.4'
Cl Cl 0.1484 0.1585 'International Tables Vol C Tables 4.2.6.8 and 6.1.1.4'
N N 0.0061 0.0033 'International Tables Vol C Tables 4.2.6.8 and 6.1.1.4'
O O 0.0106 0.0060 'International Tables Vol C Tables 4.2.6.8 and 6.1.1.4'

loop_
_geom_angle_atom_site_label_1
_geom_angle_atom_site_label_2
_geom_angle_atom_site_label_3
_geom_angle
C5 O1 C8 115.22(19)
N2 N1 C7 121.28(19)
C23 N1 N2 116.56(19)
C23 N1 C7 117.17(19)
N1 N2 C8 115.29(17)
N1 N2 C12 116.98(17)
C8 N2 C12 117.05(18)
C2 C1 H1 118.4
C2 C1 C6 123.1(3)
C6 C1 H1 118.4
C1 C2 H2 120.7
C1 C2 C3 118.6(3)
C3 C2 H2 120.7
C2 C3 H3 119.2
C2 C3 C4 121.7(3)
C4 C3 H3 119.2
C3 C4 H4 120.8
C3 C4 C5 118.3(3)
C5 C4 H4 120.8
O1 C5 C4 117.9(3)
C6 C5 O1 121.8(2)
C6 C5 C4 120.2(3)
C1 C6 C5 117.9(2)
C1 C6 C7 120.5(3)
C5 C6 C7 121.6(2)
N1 C7 C6 112.51(18)
N1 C7 H7 105.3
N1 C7 C17 112.47(18)
C6 C7 H7 105.3
C6 C7 C17 114.9(2)
C17 C7 H7 105.3
O1 C8 H8 107.7
O1 C8 C9 106.6(2)
N2 C8 O1 115.14(19)
N2 C8 H8 107.7
N2 C8 C9 111.55(19)
C9 C8 H8 107.7
C10 C9 C8 121.7(2)
C10 C9 C16 119.9(2)
C16 C9 C8 118.4(2)
C9 C10 C11 120.8(2)
C9 C10 C13 118.8(3)
C13 C10 C11 120.3(3)
C10 C11 H11A 109.6
C10 C11 H11B 109.6
H11A C11 H11B 108.1
C12 C11 C10 110.4(2)
C12 C11 H11A 109.6
C12 C11 H11B 109.6
N2 C12 C11 106.3(2)
N2 C12 H12A 110.5
N2 C12 H12B 110.5
C11 C12 H12A 110.5
C11 C12 H12B 110.5
H12A C12 H12B 108.7
C10 C13 H13 120.2
C14 C13 C10 119.7(3)
C14 C13 H13 120.2
C13 C14 H14 119.4
C15 C14 C13 121.1(3)
C15 C14 H14 119.4
C14 C15 H15 120.3
C14 C15 C16 119.5(3)
C16 C15 H15 120.3
C9 C16 H16 119.6
C15 C16 C9 120.9(3)
C15 C16 H16 119.6
C18 C17 C7 118.3(2)
C18 C17 C22 118.4(2)
C22 C17 C7 123.2(2)
C17 C18 H18 119.6
C17 C18 C19 120.8(3)
C19 C18 H18 119.6
C18 C19 H19 120.4
C20 C19 C18 119.2(3)
C20 C19 H19 120.4
C19 C20 Cl1 119.4(2)
C21 C20 Cl1 119.4(2)
C21 C20 C19 121.2(3)
C20 C21 H21 120.5
C20 C21 C22 119.0(3)
C22 C21 H21 120.5
C17 C22 H22 119.4
C21 C22 C17 121.3(2)
C21 C22 H22 119.4
O2 C23 N1 121.6(2)
O2 C23 C24 120.7(2)
N1 C23 C24 117.7(2)
C25 C24 C23 119.1(2)
C29 C24 C23 121.5(2)
C29 C24 C25 119.0(3)
C24 C25 H25 119.8
C26 C25 C24 120.5(3)
C26 C25 H25 119.8
C25 C26 H26 119.4
C27 C26 C25 121.3(4)
C27 C26 H26 119.4
C26 C27 H27 120.6
C26 C27 C28 118.9(4)
C28 C27 H27 120.6
C27 C28 H28 119.4
C27 C28 C29 121.2(3)
C29 C28 H28 119.4
C24 C29 C28 119.1(3)
C24 C29 H29 120.4
C28 C29 H29 120.4

loop_
_geom_bond_atom_site_label_1
_geom_bond_atom_site_label_2
_geom_bond_distance
Cl1 C20 1.735(3)
O1 C5 1.395(3)
O1 C8 1.459(3)
O2 C23 1.220(3)
N1 N2 1.400(3)
N1 C7 1.477(3)
N1 C23 1.366(3)
N2 C8 1.418(3)
N2 C12 1.470(3)
C1 H1 0.9300
C1 C2 1.347(5)
C1 C6 1.374(4)
C2 H2 0.9300
C2 C3 1.366(5)
C3 H3 0.9300
C3 C4 1.384(5)
C4 H4 0.9300
C4 C5 1.396(4)
C5 C6 1.390(4)
C6 C7 1.504(3)
C7 H7 0.9800
C7 C17 1.523(3)
C8 H8 0.9800
C8 C9 1.501(3)
C9 C10 1.382(4)
C9 C16 1.386(4)
C10 C11 1.510(4)
C10 C13 1.400(4)
C11 H11A 0.9700
C11 H11B 0.9700
C11 C12 1.508(4)
C12 H12A 0.9700
C12 H12B 0.9700
C13 H13 0.9300
C13 C14 1.386(5)
C14 H14 0.9300
C14 C15 1.355(5)
C15 H15 0.9300
C15 C16 1.374(4)
C16 H16 0.9300
C17 C18 1.374(4)
C17 C22 1.387(4)
C18 H18 0.9300
C18 C19 1.385(4)
C19 H19 0.9300
C19 C20 1.373(4)
C20 C21 1.364(4)
C21 H21 0.9300
C21 C22 1.379(4)
C22 H22 0.9300
C23 C24 1.494(3)
C24 C25 1.375(4)
C24 C29 1.372(4)
C25 H25 0.9300
C25 C26 1.365(5)
C26 H26 0.9300
C26 C27 1.345(6)
C27 H27 0.9300
C27 C28 1.367(5)
C28 H28 0.9300
C28 C29 1.386(5)
C29 H29 0.9300
